data_7158764
loop_
_publ_author_name
'Yue, Zhibin'
'Wang, Ziyang'
'Zhang, Yunfeng'
'Chen, Xuling'
'Li, Pengfei'
'Li, Wenjun'

_publ_section_title
;
 Organocatalytic Formal [3+3] Cyclization of \a-(6-Indolyl) Propargylic
 Alcohols
;
_journal_name_full 'Organic &amp; Biomolecular Chemistry'
_journal_paper_doi 10.1039/D2OB01206E
_journal_year 2022
_chemical_formula_moiety 'C32 H20 Cl N O3'
_chemical_formula_sum 'C32 H20 Cl N O3'
_chemical_formula_weight 501.94
_space_group_crystal_system monoclinic
_space_group_IT_number 14
_space_group_name_Hall '-P 2ybc'
_space_group_name_H-M_alt 'P 1 21/c 1'
_atom_sites_solution_hydrogens geom
_atom_sites_solution_primary dual
_audit_creation_date 2021-04-30
_audit_creation_method
;
Olex2 1.3
(compiled 2020.11.12 svn.r5f609507 for OlexSys, GUI svn.r6272)
;
_audit_update_record
;
2022-07-01 deposited with the CCDC.	2022-07-21 downloaded from the CCDC.
;
_cell_angle_alpha 90
_cell_angle_beta 111.7150(10)
_cell_angle_gamma 90
_cell_formula_units_Z 4
_cell_length_a 14.9392(6)
_cell_length_b 10.0969(4)
_cell_length_c 17.2076(7)
_cell_measurement_reflns_used 9963
_cell_measurement_temperature 100.0
_cell_measurement_theta_max 28.26
_cell_measurement_theta_min 2.39
_cell_volume 2411.39(17)
_computing_cell_refinement 'SAINT V8.38A (Bruker, 2018)'
_computing_data_reduction 'SAINT V8.38A (Bruker, 2018)'
_computing_molecular_graphics 'Olex2 1.3 (Dolomanov et al., 2009)'
_computing_publication_material 'Olex2 1.3 (Dolomanov et al., 2009)'
_computing_structure_refinement 'SHELXL 2018/3 (Sheldrick, 2015)'
_computing_structure_solution 'SHELXT 2014/5 (Sheldrick, 2014)'
_diffrn_ambient_temperature 100.0
_diffrn_detector 'Bruker PHOTON 100 area detector'
_diffrn_detector_area_resol_mean 7.9
_diffrn_detector_type 'CMOS area detector'
_diffrn_measured_fraction_theta_full 0.999
_diffrn_measured_fraction_theta_max 0.997
_diffrn_measurement_device 'three-circle diffractometer'
_diffrn_measurement_device_type 'Bruker D8 VENTURE'
_diffrn_measurement_method '\w and \f scans'
_diffrn_radiation_monochromator 'mirror optics'
_diffrn_radiation_probe x-ray
_diffrn_radiation_type MoK\a
_diffrn_radiation_wavelength 0.71073
_diffrn_reflns_av_R_equivalents 0.0997
_diffrn_reflns_av_unetI/netI 0.0749
_diffrn_reflns_Laue_measured_fraction_full 0.999
_diffrn_reflns_Laue_measured_fraction_max 0.997
_diffrn_reflns_limit_h_max 19
_diffrn_reflns_limit_h_min -19
_diffrn_reflns_limit_k_max 13
_diffrn_reflns_limit_k_min -13
_diffrn_reflns_limit_l_max 22
_diffrn_reflns_limit_l_min -22
_diffrn_reflns_number 34701
_diffrn_reflns_point_group_measured_fraction_full 0.999
_diffrn_reflns_point_group_measured_fraction_max 0.997
_diffrn_reflns_theta_full 25.242
_diffrn_reflns_theta_max 28.347
_diffrn_reflns_theta_min 2.386
_diffrn_source 'microfocus sealed X-ray tube'
_diffrn_source_current 1.0
_diffrn_source_power 0.05
_diffrn_source_type 'Incoatec I\ms'
_diffrn_source_voltage 50.0
_diffrn_standards_number 0
_exptl_absorpt_coefficient_mu 0.195
_exptl_absorpt_correction_T_max 0.7457
_exptl_absorpt_correction_T_min 0.7106
_exptl_absorpt_correction_type multi-scan
_exptl_absorpt_process_details
;
SADABS-2016/2 (Bruker,2016/2) was used for absorption correction.
wR2(int) was 0.0873 before and 0.0587 after correction.
The Ratio of minimum to maximum transmission is 0.9529.
The \l/2 correction factor is Not present.
;
_exptl_crystal_colour colourless
_exptl_crystal_colour_primary colourless
_exptl_crystal_density_diffrn 1.383
_exptl_crystal_description block
_exptl_crystal_F_000 1040
_exptl_crystal_size_max 0.35
_exptl_crystal_size_mid 0.31
_exptl_crystal_size_min 0.24
_refine_diff_density_max 0.537
_refine_diff_density_min -0.463
_refine_diff_density_rms 0.058
_refine_ls_extinction_coef 0.0025(6)
_refine_ls_extinction_expression Fc^*^=kFc[1+0.001xFc^2^\l^3^/sin(2\q)]^-1/4^
_refine_ls_extinction_method 'SHELXL-2018/3 (Sheldrick 2018)'
_refine_ls_goodness_of_fit_ref 1.043
_refine_ls_hydrogen_treatment constr
_refine_ls_matrix_type full
_refine_ls_number_parameters 335
_refine_ls_number_reflns 6008
_refine_ls_number_restraints 0
_refine_ls_restrained_S_all 1.043
_refine_ls_R_factor_all 0.1033
_refine_ls_R_factor_gt 0.0484
_refine_ls_shift/su_max 0.001
_refine_ls_shift/su_mean 0.000
_refine_ls_structure_factor_coef Fsqd
_refine_ls_weighting_details 'w=1/[\s^2^(Fo^2^)+(0.0546P)^2^+0.5486P] where P=(Fo^2^+2Fc^2^)/3'
_refine_ls_weighting_scheme calc
_refine_ls_wR_factor_gt 0.1094
_refine_ls_wR_factor_ref 0.1249
_reflns_Friedel_coverage 0.000
_reflns_number_gt 3809
_reflns_number_total 6008
_reflns_threshold_expression 'I > 2\s(I)'
_cod_data_source_file d2ob01206e2.cif
_cod_data_source_block cxy1685_0m
_cod_database_code 7158764
_shelx_shelxl_version_number 2018/3
_shelx_space_group_comment
;
The symmetry employed for this shelxl refinement is uniquely defined
by the following loop, which should always be used as a source of
symmetry information in preference to the above space-group names.
They are only intended as comments.
;
_olex2_refinement_description
;
1. Fixed Uiso
 At 1.2 times of:
  All C(H) groups, All N(H) groups
2.a Aromatic/amide H refined with riding coordinates:
 N1(H1), C1(H1A), C4(H4), C7(H7), C10(H10), C11(H11), C13(H13), C14(H14),
 C15(H15), C17(H17), C18(H18), C19(H19), C20(H20), C21(H21), C26(H26), C27(H27),
  C28(H28), C29(H29), C31(H31), C32(H32)
;
_olex2_submission_special_instructions 'No special instructions were received'

loop_
_space_group_symop_operation_xyz
'x, y, z'
'-x, y+1/2, -z+1/2'
'-x, -y, -z'
'x, -y-1/2, z-1/2'

loop_
_atom_site_label
_atom_site_type_symbol
_atom_site_fract_x
_atom_site_fract_y
_atom_site_fract_z
_atom_site_U_iso_or_equiv
_atom_site_adp_type
_atom_site_occupancy
_atom_site_site_symmetry_order
_atom_site_calc_flag
_atom_site_refinement_flags_posn
_atom_site_refinement_flags_adp
_atom_site_refinement_flags_occupancy
_atom_site_disorder_assembly
_atom_site_disorder_group
Cl1 Cl 0.28780(4) 0.34731(8) -0.04738(3) 0.0549(2) Uani 1 1 d . . . . .
O1 O 0.80879(8) 0.43256(12) 0.39448(7) 0.0169(3) Uani 1 1 d . . . . .
O2 O 0.47265(10) 0.46734(16) 0.32675(9) 0.0326(4) Uani 1 1 d . . . . .
O3 O 0.56699(9) 0.40291(15) 0.45238(8) 0.0281(3) Uani 1 1 d . . . . .
N1 N 0.70991(12) 0.99296(16) 0.30693(11) 0.0260(4) Uani 1 1 d . . . . .
H1 H 0.657951 0.996711 0.261014 0.031 Uiso 1 1 calc R U . . .
C1 C 0.82915(15) 1.0564(2) 0.42430(14) 0.0294(5) Uani 1 1 d . . . . .
H1A H 0.869179 1.109545 0.469308 0.035 Uiso 1 1 calc R U . . .
C2 C 0.84205(13) 0.91892(19) 0.41114(12) 0.0212(4) Uani 1 1 d . . . . .
C3 C 0.76530(13) 0.88271(18) 0.33696(12) 0.0196(4) Uani 1 1 d . . . . .
C4 C 0.75178(12) 0.75380(18) 0.30611(11) 0.0174(4) Uani 1 1 d . . . . .
H4 H 0.699469 0.732032 0.256066 0.021 Uiso 1 1 calc R U . . .
C5 C 0.81711(12) 0.65837(18) 0.35078(11) 0.0161(4) Uani 1 1 d . . . . .
C6 C 0.80660(12) 0.51388(18) 0.32226(11) 0.0155(4) Uani 1 1 d . . . . .
C7 C 0.71313(13) 0.48771(17) 0.25033(11) 0.0161(4) Uani 1 1 d . . . . .
H7 H 0.711930 0.490968 0.194780 0.019 Uiso 1 1 calc R U . . .
C8 C 0.63210(13) 0.46011(17) 0.26266(11) 0.0160(4) Uani 1 1 d . . . . .
C9 C 0.54138(12) 0.43590(18) 0.18928(11) 0.0173(4) Uani 1 1 d . . . . .
C10 C 0.50741(14) 0.5316(2) 0.12683(12) 0.0250(4) Uani 1 1 d . . . . .
H10 H 0.538811 0.615016 0.133749 0.030 Uiso 1 1 calc R U . . .
C11 C 0.42792(15) 0.5059(2) 0.05448(13) 0.0320(5) Uani 1 1 d . . . . .
H11 H 0.404167 0.571845 0.012435 0.038 Uiso 1 1 calc R U . . .
C12 C 0.38401(14) 0.3838(2) 0.04447(12) 0.0293(5) Uani 1 1 d . . . . .
C13 C 0.74878(15) 1.0963(2) 0.36018(13) 0.0300(5) Uani 1 1 d . . . . .
H13 H 0.723159 1.183570 0.353254 0.036 Uiso 1 1 calc R U . . .
C14 C 0.90759(13) 0.8212(2) 0.45443(12) 0.0236(4) Uani 1 1 d . . . . .
H14 H 0.960242 0.842756 0.504268 0.028 Uiso 1 1 calc R U . . .
C15 C 0.89548(13) 0.69306(19) 0.42441(12) 0.0215(4) Uani 1 1 d . . . . .
H15 H 0.940586 0.626948 0.453727 0.026 Uiso 1 1 calc R U . . .
C16 C 0.89365(13) 0.46843(18) 0.30326(11) 0.0174(4) Uani 1 1 d . . . . .
C17 C 0.95861(13) 0.37543(19) 0.35152(12) 0.0206(4) Uani 1 1 d . . . . .
H17 H 0.948635 0.335396 0.397624 0.025 Uiso 1 1 calc R U . . .
C18 C 1.03850(14) 0.34029(19) 0.33278(12) 0.0228(4) Uani 1 1 d . . . . .
H18 H 1.084197 0.279235 0.367619 0.027 Uiso 1 1 calc R U . . .
C19 C 1.05176(14) 0.3935(2) 0.26398(13) 0.0276(5) Uani 1 1 d . . . . .
H19 H 1.105377 0.367460 0.250484 0.033 Uiso 1 1 calc R U . . .
C20 C 0.98610(15) 0.4855(2) 0.21458(13) 0.0282(5) Uani 1 1 d . . . . .
H20 H 0.994463 0.522165 0.166863 0.034 Uiso 1 1 calc R U . . .
C21 C 0.90867(14) 0.5237(2) 0.23490(12) 0.0240(4) Uani 1 1 d . . . . .
H21 H 0.865053 0.588470 0.201793 0.029 Uiso 1 1 calc R U . . .
C22 C 0.72757(13) 0.42498(17) 0.41019(11) 0.0156(4) Uani 1 1 d . . . . .
C23 C 0.63816(12) 0.44279(18) 0.34922(11) 0.0165(4) Uani 1 1 d . . . . .
C24 C 0.55432(14) 0.4395(2) 0.37197(12) 0.0222(4) Uani 1 1 d . . . . .
C25 C 0.65661(14) 0.37547(19) 0.51160(12) 0.0221(4) Uani 1 1 d . . . . .
C26 C 0.66047(16) 0.3352(2) 0.59016(13) 0.0295(5) Uani 1 1 d . . . . .
H26 H 0.603289 0.327776 0.601825 0.035 Uiso 1 1 calc R U . . .
C27 C 0.74838(16) 0.3066(2) 0.65021(13) 0.0305(5) Uani 1 1 d . . . . .
H27 H 0.751787 0.279230 0.704053 0.037 Uiso 1 1 calc R U . . .
C28 C 0.83278(15) 0.31655(19) 0.63433(12) 0.0270(5) Uani 1 1 d . . . . .
H28 H 0.892948 0.294985 0.676733 0.032 Uiso 1 1 calc R U . . .
C29 C 0.82885(13) 0.35795(18) 0.55666(11) 0.0196(4) Uani 1 1 d . . . . .
H29 H 0.886495 0.366917 0.545873 0.024 Uiso 1 1 calc R U . . .
C30 C 0.73959(13) 0.38672(17) 0.49372(11) 0.0179(4) Uani 1 1 d . . . . .
C31 C 0.49357(13) 0.31467(19) 0.17864(12) 0.0214(4) Uani 1 1 d . . . . .
H31 H 0.514724 0.249956 0.221695 0.026 Uiso 1 1 calc R U . . .
C32 C 0.41544(14) 0.2876(2) 0.10583(12) 0.0270(5) Uani 1 1 d . . . . .
H32 H 0.383967 0.204171 0.098234 0.032 Uiso 1 1 calc R U . . .

loop_
_atom_site_aniso_label
_atom_site_aniso_U_11
_atom_site_aniso_U_22
_atom_site_aniso_U_33
_atom_site_aniso_U_23
_atom_site_aniso_U_13
_atom_site_aniso_U_12
Cl1 0.0319(3) 0.1046(6) 0.0202(3) -0.0023(3) 0.0001(2) -0.0307(4)
O1 0.0141(6) 0.0188(6) 0.0186(6) 0.0035(5) 0.0069(5) 0.0006(5)
O2 0.0164(7) 0.0542(10) 0.0269(8) -0.0056(7) 0.0078(6) 0.0044(7)
O3 0.0206(7) 0.0440(9) 0.0236(7) -0.0008(7) 0.0126(6) 0.0001(7)
N1 0.0219(9) 0.0169(8) 0.0326(9) -0.0009(7) 0.0024(7) 0.0016(7)
C1 0.0255(11) 0.0224(10) 0.0369(12) -0.0094(9) 0.0076(9) -0.0027(9)
C2 0.0196(9) 0.0198(9) 0.0239(10) -0.0042(8) 0.0078(8) -0.0025(8)
C3 0.0164(9) 0.0192(9) 0.0235(10) 0.0006(8) 0.0079(7) -0.0002(8)
C4 0.0143(8) 0.0172(9) 0.0202(9) 0.0002(7) 0.0057(7) -0.0023(7)
C5 0.0138(8) 0.0170(9) 0.0192(9) -0.0006(7) 0.0081(7) -0.0015(7)
C6 0.0152(9) 0.0164(9) 0.0165(8) 0.0014(7) 0.0078(7) -0.0005(7)
C7 0.0180(9) 0.0128(8) 0.0167(9) -0.0002(7) 0.0053(7) 0.0002(7)
C8 0.0161(9) 0.0117(8) 0.0195(9) -0.0006(7) 0.0061(7) 0.0018(7)
C9 0.0137(8) 0.0219(9) 0.0170(9) -0.0022(7) 0.0065(7) -0.0010(8)
C10 0.0227(10) 0.0285(11) 0.0229(10) 0.0036(8) 0.0072(8) -0.0048(9)
C11 0.0249(11) 0.0448(13) 0.0219(10) 0.0116(10) 0.0035(8) -0.0031(10)
C12 0.0175(10) 0.0536(15) 0.0153(10) -0.0044(9) 0.0043(8) -0.0112(10)
C13 0.0305(11) 0.0173(10) 0.0390(12) -0.0054(9) 0.0091(9) 0.0020(9)
C14 0.0178(9) 0.0253(10) 0.0232(10) -0.0047(8) 0.0024(8) -0.0015(8)
C15 0.0165(9) 0.0233(10) 0.0222(10) 0.0016(8) 0.0043(7) 0.0025(8)
C16 0.0149(9) 0.0168(9) 0.0211(9) -0.0033(7) 0.0075(7) -0.0011(7)
C17 0.0198(9) 0.0219(10) 0.0210(10) -0.0013(8) 0.0086(7) 0.0012(8)
C18 0.0204(9) 0.0217(9) 0.0274(10) -0.0005(8) 0.0102(8) 0.0062(8)
C19 0.0210(10) 0.0275(11) 0.0394(12) -0.0052(9) 0.0171(9) 0.0021(9)
C20 0.0311(11) 0.0266(11) 0.0370(12) 0.0015(9) 0.0242(10) -0.0010(9)
C21 0.0229(10) 0.0226(10) 0.0296(11) 0.0049(8) 0.0132(8) 0.0023(8)
C22 0.0174(9) 0.0115(8) 0.0197(9) -0.0010(7) 0.0089(7) 0.0002(7)
C23 0.0159(9) 0.0167(8) 0.0176(9) -0.0028(7) 0.0071(7) 0.0003(7)
C24 0.0182(9) 0.0269(10) 0.0232(10) -0.0047(8) 0.0095(8) 0.0000(8)
C25 0.0211(10) 0.0231(10) 0.0231(10) -0.0015(8) 0.0095(8) -0.0005(8)
C26 0.0328(12) 0.0357(12) 0.0283(11) -0.0017(9) 0.0210(9) -0.0043(10)
C27 0.0454(14) 0.0272(11) 0.0219(10) 0.0043(9) 0.0159(9) 0.0013(10)
C28 0.0344(12) 0.0222(10) 0.0209(10) 0.0029(8) 0.0061(8) 0.0007(9)
C29 0.0193(9) 0.0190(9) 0.0197(9) 0.0005(7) 0.0064(7) -0.0007(8)
C30 0.0224(10) 0.0133(8) 0.0191(9) -0.0012(7) 0.0090(7) -0.0026(7)
C31 0.0212(10) 0.0224(10) 0.0220(10) -0.0025(8) 0.0096(8) -0.0030(8)
C32 0.0242(10) 0.0325(11) 0.0266(11) -0.0079(9) 0.0121(8) -0.0117(9)

loop_
_atom_type_symbol
_atom_type_description
_atom_type_scat_dispersion_real
_atom_type_scat_dispersion_imag
_atom_type_scat_source
C C 0.0033 0.0016 'International Tables Vol C Tables 4.2.6.8 and 6.1.1.4'
H H 0.0000 0.0000 'International Tables Vol C Tables 4.2.6.8 and 6.1.1.4'
Cl Cl 0.1484 0.1585 'International Tables Vol C Tables 4.2.6.8 and 6.1.1.4'
N N 0.0061 0.0033 'International Tables Vol C Tables 4.2.6.8 and 6.1.1.4'
O O 0.0106 0.0060 'International Tables Vol C Tables 4.2.6.8 and 6.1.1.4'

loop_
_geom_angle_atom_site_label_1
_geom_angle_atom_site_label_2
_geom_angle_atom_site_label_3
_geom_angle
_geom_angle_site_symmetry_1
_geom_angle_site_symmetry_3
_geom_angle_publ_flag
C22 O1 C6 117.46(13) . . ?
C24 O3 C25 122.15(15) . . ?
C3 N1 H1 125.7 . . ?
C13 N1 H1 125.7 . . ?
C13 N1 C3 108.66(16) . . ?
C2 C1 H1A 126.6 . . ?
C13 C1 H1A 126.6 . . ?
C13 C1 C2 106.86(18) . . ?
C3 C2 C1 106.40(17) . . ?
C14 C2 C1 135.27(18) . . ?
C14 C2 C3 118.30(17) . . ?
N1 C3 C2 107.81(16) . . ?
N1 C3 C4 129.36(17) . . ?
C4 C3 C2 122.79(17) . . ?
C3 C4 H4 121.1 . . ?
C5 C4 C3 117.78(17) . . ?
C5 C4 H4 121.1 . . ?
C4 C5 C6 121.23(16) . . ?
C4 C5 C15 120.32(17) . . ?
C15 C5 C6 118.45(16) . . ?
O1 C6 C5 106.99(13) . . ?
O1 C6 C7 108.55(14) . . ?
O1 C6 C16 104.93(14) . . ?
C7 C6 C5 112.63(14) . . ?
C7 C6 C16 112.07(15) . . ?
C16 C6 C5 111.21(14) . . ?
C6 C7 H7 119.1 . . ?
C8 C7 C6 121.71(16) . . ?
C8 C7 H7 119.1 . . ?
C7 C8 C9 119.58(16) . . ?
C7 C8 C23 117.86(16) . . ?
C23 C8 C9 122.32(16) . . ?
C10 C9 C8 119.79(17) . . ?
C10 C9 C31 118.98(17) . . ?
C31 C9 C8 121.05(16) . . ?
C9 C10 H10 119.7 . . ?
C11 C10 C9 120.52(19) . . ?
C11 C10 H10 119.7 . . ?
C10 C11 H11 120.4 . . ?
C12 C11 C10 119.23(19) . . ?
C12 C11 H11 120.4 . . ?
C11 C12 Cl1 119.93(17) . . ?
C11 C12 C32 121.46(18) . . ?
C32 C12 Cl1 118.60(17) . . ?
N1 C13 H13 124.9 . . ?
C1 C13 N1 110.26(18) . . ?
C1 C13 H13 124.9 . . ?
C2 C14 H14 120.2 . . ?
C15 C14 C2 119.62(17) . . ?
C15 C14 H14 120.2 . . ?
C5 C15 H15 119.4 . . ?
C14 C15 C5 121.18(17) . . ?
C14 C15 H15 119.4 . . ?
C17 C16 C6 122.68(17) . . ?
C17 C16 C21 118.81(17) . . ?
C21 C16 C6 118.51(16) . . ?
C16 C17 H17 119.8 . . ?
C16 C17 C18 120.30(18) . . ?
C18 C17 H17 119.8 . . ?
C17 C18 H18 119.8 . . ?
C19 C18 C17 120.46(18) . . ?
C19 C18 H18 119.8 . . ?
C18 C19 H19 120.2 . . ?
C18 C19 C20 119.51(19) . . ?
C20 C19 H19 120.2 . . ?
C19 C20 H20 120.0 . . ?
C21 C20 C19 119.95(19) . . ?
C21 C20 H20 120.0 . . ?
C16 C21 H21 119.5 . . ?
C20 C21 C16 120.91(19) . . ?
C20 C21 H21 119.5 . . ?
O1 C22 C23 122.47(16) . . ?
O1 C22 C30 115.52(15) . . ?
C23 C22 C30 121.84(17) . . ?
C22 C23 C8 117.94(16) . . ?
C22 C23 C24 119.11(17) . . ?
C24 C23 C8 122.91(16) . . ?
O2 C24 O3 116.03(17) . . ?
O2 C24 C23 126.03(18) . . ?
O3 C24 C23 117.93(16) . . ?
O3 C25 C26 117.17(17) . . ?
O3 C25 C30 121.53(17) . . ?
C30 C25 C26 121.31(18) . . ?
C25 C26 H26 120.7 . . ?
C27 C26 C25 118.57(19) . . ?
C27 C26 H26 120.7 . . ?
C26 C27 H27 119.2 . . ?
C26 C27 C28 121.58(19) . . ?
C28 C27 H27 119.2 . . ?
C27 C28 H28 120.1 . . ?
C29 C28 C27 119.72(19) . . ?
C29 C28 H28 120.1 . . ?
C28 C29 H29 120.1 . . ?
C28 C29 C30 119.87(18) . . ?
C30 C29 H29 120.1 . . ?
C25 C30 C22 116.95(17) . . ?
C25 C30 C29 118.94(17) . . ?
C29 C30 C22 124.09(17) . . ?
C9 C31 H31 119.7 . . ?
C32 C31 C9 120.68(18) . . ?
C32 C31 H31 119.7 . . ?
C12 C32 C31 119.07(19) . . ?
C12 C32 H32 120.5 . . ?
C31 C32 H32 120.5 . . ?

loop_
_geom_bond_atom_site_label_1
_geom_bond_atom_site_label_2
_geom_bond_distance
_geom_bond_site_symmetry_2
_geom_bond_publ_flag
Cl1 C12 1.7374(19) . ?
O1 C6 1.480(2) . ?
O1 C22 1.339(2) . ?
O2 C24 1.213(2) . ?
O3 C24 1.376(2) . ?
O3 C25 1.378(2) . ?
N1 H1 0.8800 . ?
N1 C3 1.369(2) . ?
N1 C13 1.369(2) . ?
C1 H1A 0.9500 . ?
C1 C2 1.431(3) . ?
C1 C13 1.357(3) . ?
C2 C3 1.412(2) . ?
C2 C14 1.396(3) . ?
C3 C4 1.392(3) . ?
C4 H4 0.9500 . ?
C4 C5 1.384(2) . ?
C5 C6 1.529(2) . ?
C5 C15 1.415(2) . ?
C6 C7 1.508(2) . ?
C6 C16 1.524(2) . ?
C7 H7 0.9500 . ?
C7 C8 1.333(2) . ?
C8 C9 1.491(2) . ?
C8 C23 1.469(2) . ?
C9 C10 1.394(3) . ?
C9 C31 1.395(3) . ?
C10 H10 0.9500 . ?
C10 C11 1.391(3) . ?
C11 H11 0.9500 . ?
C11 C12 1.377(3) . ?
C12 C32 1.382(3) . ?
C13 H13 0.9500 . ?
C14 H14 0.9500 . ?
C14 C15 1.380(3) . ?
C15 H15 0.9500 . ?
C16 C17 1.384(2) . ?
C16 C21 1.393(3) . ?
C17 H17 0.9500 . ?
C17 C18 1.393(3) . ?
C18 H18 0.9500 . ?
C18 C19 1.379(3) . ?
C19 H19 0.9500 . ?
C19 C20 1.390(3) . ?
C20 H20 0.9500 . ?
C20 C21 1.381(3) . ?
C21 H21 0.9500 . ?
C22 C23 1.371(2) . ?
C22 C30 1.434(2) . ?
C23 C24 1.444(3) . ?
C25 C26 1.392(3) . ?
C25 C30 1.388(3) . ?
C26 H26 0.9500 . ?
C26 C27 1.368(3) . ?
C27 H27 0.9500 . ?
C27 C28 1.389(3) . ?
C28 H28 0.9500 . ?
C28 C29 1.381(3) . ?
C29 H29 0.9500 . ?
C29 C30 1.402(2) . ?
C31 H31 0.9500 . ?
C31 C32 1.387(2) . ?
C32 H32 0.9500 . ?

loop_
_geom_torsion_atom_site_label_1
_geom_torsion_atom_site_label_2
_geom_torsion_atom_site_label_3
_geom_torsion_atom_site_label_4
_geom_torsion
_geom_torsion_site_symmetry_1
_geom_torsion_site_symmetry_2
_geom_torsion_site_symmetry_3
_geom_torsion_site_symmetry_4
_geom_torsion_publ_flag
Cl1 C12 C32 C31 178.58(15) . . . . ?
O1 C6 C7 C8 32.8(2) . . . . ?
O1 C6 C16 C17 -3.4(2) . . . . ?
O1 C6 C16 C21 177.15(15) . . . . ?
O1 C22 C23 C8 5.0(3) . . . . ?
O1 C22 C23 C24 -176.99(16) . . . . ?
O1 C22 C30 C25 -178.80(16) . . . . ?
O1 C22 C30 C29 -0.1(3) . . . . ?
O3 C25 C26 C27 179.67(18) . . . . ?
O3 C25 C30 C22 -1.5(3) . . . . ?
O3 C25 C30 C29 179.75(17) . . . . ?
N1 C3 C4 C5 -177.34(19) . . . . ?
C1 C2 C3 N1 0.5(2) . . . . ?
C1 C2 C3 C4 -177.25(18) . . . . ?
C1 C2 C14 C15 177.0(2) . . . . ?
C2 C1 C13 N1 -0.2(3) . . . . ?
C2 C3 C4 C5 -0.1(3) . . . . ?
C2 C14 C15 C5 -0.6(3) . . . . ?
C3 N1 C13 C1 0.5(3) . . . . ?
C3 C2 C14 C15 -0.5(3) . . . . ?
C3 C4 C5 C6 178.86(16) . . . . ?
C3 C4 C5 C15 -1.1(3) . . . . ?
C4 C5 C6 O1 -127.07(17) . . . . ?
C4 C5 C6 C7 -7.9(2) . . . . ?
C4 C5 C6 C16 118.88(18) . . . . ?
C4 C5 C15 C14 1.4(3) . . . . ?
C5 C6 C7 C8 -85.4(2) . . . . ?
C5 C6 C16 C17 111.96(19) . . . . ?
C5 C6 C16 C21 -67.5(2) . . . . ?
C6 O1 C22 C23 25.6(2) . . . . ?
C6 O1 C22 C30 -159.14(14) . . . . ?
C6 C5 C15 C14 -178.47(18) . . . . ?
C6 C7 C8 C9 179.58(16) . . . . ?
C6 C7 C8 C23 -5.9(2) . . . . ?
C6 C16 C17 C18 -178.12(17) . . . . ?
C6 C16 C21 C20 -179.64(17) . . . . ?
C7 C6 C16 C17 -120.98(18) . . . . ?
C7 C6 C16 C21 59.5(2) . . . . ?
C7 C8 C9 C10 -56.2(2) . . . . ?
C7 C8 C9 C31 118.8(2) . . . . ?
C7 C8 C23 C22 -15.0(2) . . . . ?
C7 C8 C23 C24 167.08(17) . . . . ?
C8 C9 C10 C11 174.19(19) . . . . ?
C8 C9 C31 C32 -172.81(18) . . . . ?
C8 C23 C24 O2 -10.4(3) . . . . ?
C8 C23 C24 O3 170.33(16) . . . . ?
C9 C8 C23 C22 159.34(16) . . . . ?
C9 C8 C23 C24 -18.6(3) . . . . ?
C9 C10 C11 C12 -1.1(3) . . . . ?
C9 C31 C32 C12 -1.5(3) . . . . ?
C10 C9 C31 C32 2.2(3) . . . . ?
C10 C11 C12 Cl1 -177.27(17) . . . . ?
C10 C11 C12 C32 2.0(3) . . . . ?
C11 C12 C32 C31 -0.7(3) . . . . ?
C13 N1 C3 C2 -0.6(2) . . . . ?
C13 N1 C3 C4 176.9(2) . . . . ?
C13 C1 C2 C3 -0.2(2) . . . . ?
C13 C1 C2 C14 -177.9(2) . . . . ?
C14 C2 C3 N1 178.65(17) . . . . ?
C14 C2 C3 C4 0.9(3) . . . . ?
C15 C5 C6 O1 52.8(2) . . . . ?
C15 C5 C6 C7 172.04(16) . . . . ?
C15 C5 C6 C16 -61.2(2) . . . . ?
C16 C6 C7 C8 148.26(17) . . . . ?
C16 C17 C18 C19 -2.7(3) . . . . ?
C17 C16 C21 C20 0.9(3) . . . . ?
C17 C18 C19 C20 1.8(3) . . . . ?
C18 C19 C20 C21 0.5(3) . . . . ?
C19 C20 C21 C16 -1.8(3) . . . . ?
C21 C16 C17 C18 1.4(3) . . . . ?
C22 O1 C6 C5 79.69(17) . . . . ?
C22 O1 C6 C7 -42.11(19) . . . . ?
C22 O1 C6 C16 -162.09(14) . . . . ?
C22 C23 C24 O2 171.7(2) . . . . ?
C22 C23 C24 O3 -7.6(3) . . . . ?
C23 C8 C9 C10 129.55(19) . . . . ?
C23 C8 C9 C31 -55.4(2) . . . . ?
C23 C22 C30 C25 -3.5(3) . . . . ?
C23 C22 C30 C29 175.19(18) . . . . ?
C24 O3 C25 C26 -177.95(18) . . . . ?
C24 O3 C25 C30 1.7(3) . . . . ?
C25 O3 C24 O2 -176.51(18) . . . . ?
C25 O3 C24 C23 2.8(3) . . . . ?
C25 C26 C27 C28 -0.1(3) . . . . ?
C26 C25 C30 C22 178.12(18) . . . . ?
C26 C25 C30 C29 -0.6(3) . . . . ?
C26 C27 C28 C29 0.9(3) . . . . ?
C27 C28 C29 C30 -1.5(3) . . . . ?
C28 C29 C30 C22 -177.30(17) . . . . ?
C28 C29 C30 C25 1.3(3) . . . . ?
C30 C22 C23 C8 -170.02(16) . . . . ?
C30 C22 C23 C24 8.0(3) . . . . ?
C30 C25 C26 C27 0.0(3) . . . . ?
C31 C9 C10 C11 -0.9(3) . . . . ?
